data_1555040
loop_
_publ_author_name
'Xing, Siyang'
'Xia, Hanyu'
'Wang, Xin'
'Wu, Die'
'Xu, Xinrui'
'Su, Yunran'
'Wang, Kui'
'Zhu, Bolin'
'Guo, Junshuo'

_publ_section_title
;
 Diastereoselective access to 2-aminoindanones via the
 rhodium(ii)-catalyzed tandem reaction involving O--H insertion and
 Michael addition
;
_journal_issue 17
_journal_name_full 'Organic Chemistry Frontiers'
_journal_page_first 3121
_journal_paper_doi 10.1039/C9QO00765B
_journal_volume 6
_journal_year 2019
_chemical_formula_moiety 'C23 H25 N O9 S'
_chemical_formula_sum 'C23 H25 N O9 S'
_chemical_formula_weight 491.50
_space_group_crystal_system triclinic
_space_group_IT_number 2
_space_group_name_Hall '-P 1'
_space_group_name_H-M_alt 'P -1'
_atom_sites_solution_hydrogens mixed
_audit_creation_date 2018-03-07
_audit_creation_method
;
Olex2 1.2
(compiled 2015.09.30 svn.r3233 for OlexSys, GUI svn.r5103)
;
_audit_update_record
;
2019-06-13 deposited with the CCDC.	2019-07-15 downloaded from the CCDC.
;
_cell_angle_alpha 106.439(6)
_cell_angle_beta 97.223(5)
_cell_angle_gamma 112.631(6)
_cell_formula_units_Z 2
_cell_length_a 9.3448(5)
_cell_length_b 11.2047(8)
_cell_length_c 12.9889(8)
_cell_measurement_reflns_used 3702
_cell_measurement_temperature 100.00(10)
_cell_measurement_theta_max 29.0630
_cell_measurement_theta_min 2.4150
_cell_volume 1160.92(15)
_computing_cell_refinement 'CrysAlisPro 1.171.39.32a (Rigaku OD, 2017)'
_computing_data_collection 'CrysAlisPro 1.171.39.32a (Rigaku OD, 2017)'
_computing_data_reduction 'CrysAlisPro 1.171.39.32a (Rigaku OD, 2017)'
_computing_molecular_graphics 'Olex2 (Dolomanov et al., 2009)'
_computing_publication_material 'Olex2 (Dolomanov et al., 2009)'
_computing_structure_refinement 'ShelXL (Sheldrick, 2015)'
_computing_structure_solution 'ShelXT (Sheldrick, 2015)'
_diffrn_ambient_environment N~2~
_diffrn_ambient_temperature 100.00(10)
_diffrn_detector 'CCD plate'
_diffrn_detector_area_resol_mean 5.2740
_diffrn_detector_type AtlasS2
_diffrn_measured_fraction_theta_full 0.999
_diffrn_measured_fraction_theta_max 0.999
_diffrn_measurement_details
;
List of Runs (angles in degrees, time in seconds):

  # Type    Start    End  Width  t~exp~   \w     \q     \k     \f   Frames
#--------------------------------------------------------------------------
  1  \w    -39.00  62.00   1.00    1.00    --  -11.24  57.00  30.00  101
  2  \w    -87.00  21.00   1.00    1.00    --  -11.24 -77.00 120.00  108
  3  \w    -83.00  17.00   1.00    1.00    --  -11.24 -57.00-120.00  100
;
_diffrn_measurement_device 'four-circle diffractometer'
_diffrn_measurement_device_type 'SuperNova, Dual, Cu at home/near, AtlasS2'
_diffrn_measurement_method '\w scans'
_diffrn_orient_matrix_type 'CrysAlisPro convention (1999,Acta A55,543-557)'
_diffrn_orient_matrix_UB_11 0.0131930000
_diffrn_orient_matrix_UB_12 -0.0429574000
_diffrn_orient_matrix_UB_13 -0.0458237000
_diffrn_orient_matrix_UB_21 -0.0224937000
_diffrn_orient_matrix_UB_22 -0.0536467000
_diffrn_orient_matrix_UB_23 0.0220690000
_diffrn_orient_matrix_UB_31 -0.0812001000
_diffrn_orient_matrix_UB_32 -0.0262575000
_diffrn_orient_matrix_UB_33 -0.0299960000
_diffrn_radiation_monochromator mirror
_diffrn_radiation_probe x-ray
_diffrn_radiation_type MoK\a
_diffrn_radiation_wavelength 0.71073
_diffrn_reflns_av_R_equivalents 0.0383
_diffrn_reflns_av_unetI/netI 0.0591
_diffrn_reflns_Laue_measured_fraction_full 0.999
_diffrn_reflns_Laue_measured_fraction_max 0.999
_diffrn_reflns_limit_h_max 11
_diffrn_reflns_limit_h_min -9
_diffrn_reflns_limit_k_max 11
_diffrn_reflns_limit_k_min -13
_diffrn_reflns_limit_l_max 15
_diffrn_reflns_limit_l_min -15
_diffrn_reflns_number 8453
_diffrn_reflns_point_group_measured_fraction_full 0.999
_diffrn_reflns_point_group_measured_fraction_max 0.999
_diffrn_reflns_theta_full 25.010
_diffrn_reflns_theta_max 25.010
_diffrn_reflns_theta_min 2.112
_diffrn_source 'micro-focus sealed X-ray tube'
_diffrn_source_type 'SuperNova (Mo) X-ray Source'
_exptl_absorpt_coefficient_mu 0.194
_exptl_absorpt_correction_T_max 1.00000
_exptl_absorpt_correction_T_min 0.43282
_exptl_absorpt_correction_type multi-scan
_exptl_absorpt_process_details
;
CrysAlisPro 1.171.39.32a (Rigaku Oxford Diffraction, 2017)
Empirical absorption correction using spherical harmonics,
 implemented in SCALE3 ABSPACK scaling algorithm.
;
_exptl_crystal_colour yellow
_exptl_crystal_colour_primary yellow
_exptl_crystal_density_diffrn 1.406
_exptl_crystal_description block
_exptl_crystal_F_000 516
_exptl_crystal_size_max 0.25
_exptl_crystal_size_mid 0.22
_exptl_crystal_size_min 0.2
_refine_diff_density_max 0.303
_refine_diff_density_min -0.523
_refine_diff_density_rms 0.079
_refine_ls_extinction_method none
_refine_ls_goodness_of_fit_ref 1.061
_refine_ls_hydrogen_treatment constr
_refine_ls_matrix_type full
_refine_ls_number_parameters 312
_refine_ls_number_reflns 4087
_refine_ls_number_restraints 0
_refine_ls_restrained_S_all 1.061
_refine_ls_R_factor_all 0.0626
_refine_ls_R_factor_gt 0.0482
_refine_ls_shift/su_max 0.000
_refine_ls_shift/su_mean 0.000
_refine_ls_structure_factor_coef Fsqd
_refine_ls_weighting_details 'w=1/[\s^2^(Fo^2^)+(0.0596P)^2^+0.3455P] where P=(Fo^2^+2Fc^2^)/3'
_refine_ls_weighting_scheme calc
_refine_ls_wR_factor_gt 0.1140
_refine_ls_wR_factor_ref 0.1288
_reflns_Friedel_coverage 0.000
_reflns_number_gt 3246
_reflns_number_total 4087
_reflns_threshold_expression 'I > 2\s(I)'
_cod_data_source_file c9qo00765b2.cif
_cod_data_source_block a180307a
_cod_original_cell_volume 1160.92(14)
_cod_database_code 1555040
_shelx_space_group_comment
;
The symmetry employed for this shelxl refinement is uniquely defined
by the following loop, which should always be used as a source of
symmetry information in preference to the above space-group names.
They are only intended as comments.
;
_reflns_odcompleteness_completeness 100.00
_reflns_odcompleteness_iscentric 1
_reflns_odcompleteness_theta 26.32
_olex2_refinement_description
;
1. Fixed Uiso
 At 1.2 times of:
  All C(H) groups, All N(H) groups
 At 1.5 times of:
  All C(H,H,H) groups
2.a Riding coordinates:
 N1(H1)
2.b Ternary CH refined with riding coordinates:
 C8(H8), C9(H9), C17(H17)
2.c Aromatic/amide H refined with riding coordinates:
 C3(H3), C4(H4), C6(H6), C7(H7), C11(H11), C14(H14)
2.d Idealised Me refined as rotating group:
 C1(H1A,H1B,H1C), C19(H19A,H19B,H19C), C21(H21A,H21B,H21C), C22(H22A,H22B,
 H22C), C23(H23A,H23B,H23C)
;
_shelx_shelxl_version_number 2014/7
_olex2_date_sample_data_collection 2018-03-07
_olex2_submission_special_instructions 'No special instructions were received'
_oxdiff_exptl_absorpt_empirical_details
;
Empirical correction (ABSPACK) includes:
- Absorption correction using spherical harmonics
- Frame scaling
;
_oxdiff_exptl_absorpt_empirical_full_max 1.614
_oxdiff_exptl_absorpt_empirical_full_min 0.618

loop_
_space_group_symop_operation_xyz
'x, y, z'
'-x, -y, -z'

loop_
_atom_site_label
_atom_site_type_symbol
_atom_site_fract_x
_atom_site_fract_y
_atom_site_fract_z
_atom_site_U_iso_or_equiv
_atom_site_adp_type
_atom_site_occupancy
_atom_site_site_symmetry_order
_atom_site_calc_flag
_atom_site_refinement_flags_posn
S1 S 0.89847(6) 0.29848(6) 0.61224(5) 0.01859(18) Uani 1 1 d .
O1 O 0.97724(18) 0.41438(16) 0.71509(13) 0.0233(4) Uani 1 1 d .
O2 O 0.98456(18) 0.22810(17) 0.55944(13) 0.0247(4) Uani 1 1 d .
O3 O 0.97517(17) 0.33226(16) 1.04855(13) 0.0215(4) Uani 1 1 d .
O4 O 0.72169(18) 0.19179(18) 1.03557(14) 0.0268(4) Uani 1 1 d .
O5 O 0.78277(18) 0.49902(16) 1.05583(12) 0.0203(4) Uani 1 1 d .
O6 O 0.65059(18) 0.46342(16) 0.88444(13) 0.0214(4) Uani 1 1 d .
O7 O 0.15504(17) 0.05722(16) 0.95388(12) 0.0196(4) Uani 1 1 d .
O8 O -0.02629(17) -0.02423(17) 0.75810(13) 0.0222(4) Uani 1 1 d .
O9 O 0.42502(17) 0.10436(16) 0.52548(12) 0.0203(4) Uani 1 1 d .
N1 N 0.7533(2) 0.18115(19) 0.63706(15) 0.0170(4) Uani 1 1 d .
H1 H 0.7134 0.1011 0.5803 0.020 Uiso 1 1 d R
C1 C 0.5799(4) 0.4757(3) 0.2869(2) 0.0435(8) Uani 1 1 d .
H1A H 0.5886 0.4358 0.2135 0.065 Uiso 1 1 calc GR
H1B H 0.6314 0.5750 0.3104 0.065 Uiso 1 1 calc GR
H1C H 0.4685 0.4446 0.2861 0.065 Uiso 1 1 calc GR
C2 C 0.6607(3) 0.4310(3) 0.3670(2) 0.0292(6) Uani 1 1 d .
C3 C 0.6982(3) 0.4999(3) 0.4810(2) 0.0297(6) Uani 1 1 d .
H3 H 0.6722 0.5731 0.5076 0.036 Uiso 1 1 calc R
C4 C 0.7734(3) 0.4621(3) 0.5558(2) 0.0264(6) Uani 1 1 d .
H4 H 0.7984 0.5098 0.6319 0.032 Uiso 1 1 calc R
C5 C 0.8114(3) 0.3522(2) 0.51650(19) 0.0200(5) Uani 1 1 d .
C6 C 0.7750(3) 0.2816(3) 0.4026(2) 0.0275(6) Uani 1 1 d .
H6 H 0.8005 0.2081 0.3760 0.033 Uiso 1 1 calc R
C7 C 0.7003(3) 0.3220(3) 0.3293(2) 0.0326(7) Uani 1 1 d .
H7 H 0.6762 0.2750 0.2531 0.039 Uiso 1 1 calc R
C8 C 0.6450(2) 0.2181(2) 0.69558(17) 0.0153(5) Uani 1 1 d .
H8 H 0.6772 0.3172 0.7126 0.018 Uiso 1 1 calc R
C9 C 0.6440(3) 0.1909(2) 0.80573(18) 0.0158(5) Uani 1 1 d .
H9 H 0.6675 0.1112 0.7977 0.019 Uiso 1 1 calc R
C10 C 0.4688(3) 0.1447(2) 0.80767(18) 0.0160(5) Uani 1 1 d .
C11 C 0.4008(3) 0.1282(2) 0.89499(18) 0.0169(5) Uani 1 1 d .
H11 H 0.4650 0.1526 0.9654 0.020 Uiso 1 1 calc R
C12 C 0.2345(3) 0.0744(2) 0.87446(18) 0.0163(5) Uani 1 1 d .
C13 C 0.1352(2) 0.0331(2) 0.76709(19) 0.0168(5) Uani 1 1 d .
C14 C 0.2026(3) 0.0525(2) 0.68127(18) 0.0173(5) Uani 1 1 d .
H14 H 0.1390 0.0287 0.6108 0.021 Uiso 1 1 calc R
C15 C 0.3718(3) 0.1100(2) 0.70407(18) 0.0164(5) Uani 1 1 d .
C16 C 0.4679(3) 0.1374(2) 0.62617(19) 0.0170(5) Uani 1 1 d .
C17 C 0.7734(2) 0.3147(2) 0.90765(18) 0.0156(5) Uani 1 1 d .
H17 H 0.8710 0.3510 0.8831 0.019 Uiso 1 1 calc R
C18 C 0.8169(3) 0.2722(2) 1.00345(18) 0.0167(5) Uani 1 1 d .
C19 C 1.0256(3) 0.2978(3) 1.14170(19) 0.0238(6) Uani 1 1 d .
H19A H 0.9921 0.1996 1.1178 0.036 Uiso 1 1 calc GR
H19B H 0.9775 0.3248 1.1997 0.036 Uiso 1 1 calc GR
H19C H 1.1406 0.3460 1.1694 0.036 Uiso 1 1 calc GR
C20 C 0.7264(2) 0.4328(2) 0.94611(18) 0.0163(5) Uani 1 1 d .
C21 C 0.7636(3) 0.6245(3) 1.1002(2) 0.0249(6) Uani 1 1 d .
H21A H 0.8075 0.6851 1.0610 0.037 Uiso 1 1 calc GR
H21B H 0.8192 0.6703 1.1778 0.037 Uiso 1 1 calc GR
H21C H 0.6514 0.6011 1.0910 0.037 Uiso 1 1 calc GR
C22 C 0.2503(3) 0.1003(3) 1.06485(19) 0.0253(6) Uani 1 1 d .
H22A H 0.3138 0.0503 1.0647 0.038 Uiso 1 1 calc GR
H22B H 0.1810 0.0816 1.1127 0.038 Uiso 1 1 calc GR
H22C H 0.3200 0.1979 1.0914 0.038 Uiso 1 1 calc GR
C23 C -0.1308(3) -0.0798(3) 0.64806(19) 0.0241(6) Uani 1 1 d .
H23A H -0.1088 -0.1499 0.6006 0.036 Uiso 1 1 calc GR
H23B H -0.1128 -0.0069 0.6191 0.036 Uiso 1 1 calc GR
H23C H -0.2407 -0.1199 0.6509 0.036 Uiso 1 1 calc GR

loop_
_atom_site_aniso_label
_atom_site_aniso_U_11
_atom_site_aniso_U_22
_atom_site_aniso_U_33
_atom_site_aniso_U_23
_atom_site_aniso_U_13
_atom_site_aniso_U_12
S1 0.0144(3) 0.0240(3) 0.0153(3) 0.0076(3) 0.0032(2) 0.0063(2)
O1 0.0192(8) 0.0241(9) 0.0173(9) 0.0043(8) -0.0014(7) 0.0045(7)
O2 0.0195(8) 0.0324(10) 0.0243(9) 0.0109(8) 0.0082(7) 0.0125(7)
O3 0.0159(8) 0.0268(9) 0.0196(9) 0.0104(8) -0.0007(6) 0.0077(7)
O4 0.0199(9) 0.0327(10) 0.0271(10) 0.0168(9) 0.0037(7) 0.0075(8)
O5 0.0234(8) 0.0199(9) 0.0142(9) 0.0013(7) 0.0005(7) 0.0111(7)
O6 0.0204(8) 0.0228(9) 0.0213(9) 0.0086(8) 0.0002(7) 0.0109(7)
O7 0.0166(8) 0.0264(9) 0.0144(8) 0.0086(7) 0.0043(6) 0.0071(7)
O8 0.0118(8) 0.0321(10) 0.0182(9) 0.0079(8) 0.0020(6) 0.0068(7)
O9 0.0188(8) 0.0266(9) 0.0123(9) 0.0061(7) 0.0006(6) 0.0085(7)
N1 0.0160(9) 0.0180(10) 0.0123(10) 0.0020(8) 0.0018(8) 0.0059(8)
C1 0.0489(18) 0.0514(19) 0.0360(17) 0.0264(16) 0.0039(14) 0.0226(15)
C2 0.0267(13) 0.0314(15) 0.0268(15) 0.0157(13) 0.0057(11) 0.0068(11)
C3 0.0320(14) 0.0257(14) 0.0309(15) 0.0106(12) 0.0033(11) 0.0134(12)
C4 0.0282(13) 0.0260(14) 0.0177(13) 0.0045(11) 0.0016(10) 0.0083(11)
C5 0.0153(11) 0.0253(13) 0.0172(12) 0.0099(11) 0.0042(9) 0.0051(10)
C6 0.0324(14) 0.0311(15) 0.0195(14) 0.0090(12) 0.0077(11) 0.0145(12)
C7 0.0369(15) 0.0434(17) 0.0168(14) 0.0128(13) 0.0062(11) 0.0159(13)
C8 0.0155(11) 0.0159(12) 0.0125(12) 0.0038(10) 0.0031(9) 0.0060(9)
C9 0.0172(11) 0.0159(12) 0.0134(12) 0.0049(10) 0.0031(9) 0.0069(9)
C10 0.0148(11) 0.0144(12) 0.0166(12) 0.0047(10) 0.0019(9) 0.0054(9)
C11 0.0173(11) 0.0164(12) 0.0129(12) 0.0041(10) 0.0000(9) 0.0054(9)
C12 0.0177(11) 0.0151(12) 0.0162(12) 0.0059(10) 0.0065(9) 0.0065(9)
C13 0.0106(11) 0.0164(12) 0.0201(13) 0.0051(10) 0.0023(9) 0.0043(9)
C14 0.0160(11) 0.0200(12) 0.0127(12) 0.0042(10) -0.0012(9) 0.0076(9)
C15 0.0167(11) 0.0142(12) 0.0150(12) 0.0021(10) 0.0029(9) 0.0061(9)
C16 0.0178(11) 0.0163(12) 0.0162(13) 0.0052(10) 0.0034(9) 0.0076(9)
C17 0.0114(10) 0.0190(12) 0.0136(12) 0.0063(10) 0.0006(9) 0.0044(9)
C18 0.0164(11) 0.0172(12) 0.0141(12) 0.0020(10) 0.0018(9) 0.0084(10)
C19 0.0202(12) 0.0274(14) 0.0198(13) 0.0090(11) -0.0018(10) 0.0084(10)
C20 0.0121(10) 0.0168(12) 0.0153(12) 0.0046(10) 0.0032(9) 0.0029(9)
C21 0.0308(13) 0.0240(14) 0.0207(13) 0.0039(11) 0.0040(11) 0.0168(11)
C22 0.0246(13) 0.0331(15) 0.0155(13) 0.0100(12) 0.0053(10) 0.0094(11)
C23 0.0134(11) 0.0338(15) 0.0183(13) 0.0057(12) -0.0004(9) 0.0075(10)

loop_
_atom_type_symbol
_atom_type_description
_atom_type_scat_dispersion_real
_atom_type_scat_dispersion_imag
_atom_type_scat_source
C C 0.0033 0.0016 'International Tables Vol C Tables 4.2.6.8 and 6.1.1.4'
H H 0.0000 0.0000 'International Tables Vol C Tables 4.2.6.8 and 6.1.1.4'
N N 0.0061 0.0033 'International Tables Vol C Tables 4.2.6.8 and 6.1.1.4'
O O 0.0106 0.0060 'International Tables Vol C Tables 4.2.6.8 and 6.1.1.4'
S S 0.1246 0.1234 'International Tables Vol C Tables 4.2.6.8 and 6.1.1.4'

loop_
_geom_angle_atom_site_label_1
_geom_angle_atom_site_label_2
_geom_angle_atom_site_label_3
_geom_angle
O1 S1 O2 120.68(10)
O1 S1 N1 106.16(9)
O1 S1 C5 107.54(11)
O2 S1 N1 105.22(10)
O2 S1 C5 108.75(10)
N1 S1 C5 107.87(10)
C18 O3 C19 115.07(16)
C20 O5 C21 115.85(18)
C12 O7 C22 117.27(16)
C13 O8 C23 116.35(16)
S1 N1 H1 109.7
C8 N1 S1 120.32(16)
C8 N1 H1 118.9
H1A C1 H1B 109.5
H1A C1 H1C 109.5
H1B C1 H1C 109.5
C2 C1 H1A 109.5
C2 C1 H1B 109.5
C2 C1 H1C 109.5
C3 C2 C1 120.3(3)
C7 C2 C1 121.5(2)
C7 C2 C3 118.2(2)
C2 C3 H3 119.3
C4 C3 C2 121.4(3)
C4 C3 H3 119.3
C3 C4 H4 120.2
C3 C4 C5 119.5(2)
C5 C4 H4 120.2
C4 C5 S1 119.46(18)
C4 C5 C6 120.1(2)
C6 C5 S1 120.4(2)
C5 C6 H6 120.4
C7 C6 C5 119.2(3)
C7 C6 H6 120.4
C2 C7 H7 119.3
C6 C7 C2 121.5(2)
C6 C7 H7 119.3
N1 C8 H8 108.1
N1 C8 C9 114.60(18)
N1 C8 C16 112.86(18)
C9 C8 H8 108.1
C16 C8 H8 108.1
C16 C8 C9 104.89(17)
C8 C9 H9 107.5
C8 C9 C17 113.22(18)
C10 C9 C8 102.79(17)
C10 C9 H9 107.5
C10 C9 C17 117.68(18)
C17 C9 H9 107.5
C11 C10 C9 128.7(2)
C15 C10 C9 111.13(18)
C15 C10 C11 120.0(2)
C10 C11 H11 120.8
C12 C11 C10 118.3(2)
C12 C11 H11 120.8
O7 C12 C11 123.6(2)
O7 C12 C13 114.97(18)
C11 C12 C13 121.44(19)
O8 C13 C12 114.96(18)
O8 C13 C14 124.9(2)
C14 C13 C12 120.18(19)
C13 C14 H14 121.2
C13 C14 C15 117.6(2)
C15 C14 H14 121.2
C10 C15 C14 122.3(2)
C10 C15 C16 110.72(19)
C14 C15 C16 127.0(2)
O9 C16 C8 124.10(19)
O9 C16 C15 129.5(2)
C15 C16 C8 106.38(18)
C9 C17 H17 106.8
C18 C17 C9 112.96(18)
C18 C17 H17 106.8
C18 C17 C20 111.05(18)
C20 C17 C9 112.12(18)
C20 C17 H17 106.8
O3 C18 C17 111.99(18)
O4 C18 O3 122.9(2)
O4 C18 C17 125.12(19)
O3 C19 H19A 109.5
O3 C19 H19B 109.5
O3 C19 H19C 109.5
H19A C19 H19B 109.5
H19A C19 H19C 109.5
H19B C19 H19C 109.5
O5 C20 C17 110.98(19)
O6 C20 O5 124.8(2)
O6 C20 C17 124.2(2)
O5 C21 H21A 109.5
O5 C21 H21B 109.5
O5 C21 H21C 109.5
H21A C21 H21B 109.5
H21A C21 H21C 109.5
H21B C21 H21C 109.5
O7 C22 H22A 109.5
O7 C22 H22B 109.5
O7 C22 H22C 109.5
H22A C22 H22B 109.5
H22A C22 H22C 109.5
H22B C22 H22C 109.5
O8 C23 H23A 109.5
O8 C23 H23B 109.5
O8 C23 H23C 109.5
H23A C23 H23B 109.5
H23A C23 H23C 109.5
H23B C23 H23C 109.5

loop_
_geom_bond_atom_site_label_1
_geom_bond_atom_site_label_2
_geom_bond_distance
S1 O1 1.4311(17)
S1 O2 1.4354(17)
S1 N1 1.6279(18)
S1 C5 1.765(2)
O3 C18 1.333(3)
O3 C19 1.448(3)
O4 C18 1.211(3)
O5 C20 1.331(3)
O5 C21 1.449(3)
O6 C20 1.208(3)
O7 C12 1.360(3)
O7 C22 1.434(3)
O8 C13 1.368(2)
O8 C23 1.436(3)
O9 C16 1.220(3)
N1 H1 0.8871
N1 C8 1.453(3)
C1 H1A 0.9600
C1 H1B 0.9600
C1 H1C 0.9600
C1 C2 1.512(4)
C2 C3 1.388(4)
C2 C7 1.387(4)
C3 H3 0.9300
C3 C4 1.382(4)
C4 H4 0.9300
C4 C5 1.389(4)
C5 C6 1.390(3)
C6 H6 0.9300
C6 C7 1.386(4)
C7 H7 0.9300
C8 H8 0.9800
C8 C9 1.545(3)
C8 C16 1.543(3)
C9 H9 0.9800
C9 C10 1.522(3)
C9 C17 1.551(3)
C10 C11 1.391(3)
C10 C15 1.382(3)
C11 H11 0.9300
C11 C12 1.390(3)
C12 C13 1.414(3)
C13 C14 1.377(3)
C14 H14 0.9300
C14 C15 1.411(3)
C15 C16 1.455(3)
C17 H17 0.9800
C17 C18 1.515(3)
C17 C20 1.524(3)
C19 H19A 0.9600
C19 H19B 0.9600
C19 H19C 0.9600
C21 H21A 0.9600
C21 H21B 0.9600
C21 H21C 0.9600
C22 H22A 0.9600
C22 H22B 0.9600
C22 H22C 0.9600
C23 H23A 0.9600
C23 H23B 0.9600
C23 H23C 0.9600

loop_
_geom_torsion_atom_site_label_1
_geom_torsion_atom_site_label_2
_geom_torsion_atom_site_label_3
_geom_torsion_atom_site_label_4
_geom_torsion
S1 N1 C8 C9 -119.95(18)
S1 N1 C8 C16 120.07(18)
S1 C5 C6 C7 177.22(18)
O1 S1 N1 C8 48.06(18)
O1 S1 C5 C4 -24.5(2)
O1 S1 C5 C6 158.16(18)
O2 S1 N1 C8 177.06(15)
O2 S1 C5 C4 -156.71(18)
O2 S1 C5 C6 25.9(2)
O7 C12 C13 O8 -3.0(3)
O7 C12 C13 C14 176.5(2)
O8 C13 C14 C15 -178.4(2)
N1 S1 C5 C4 89.7(2)
N1 S1 C5 C6 -87.7(2)
N1 C8 C9 C10 -143.99(18)
N1 C8 C9 C17 88.0(2)
N1 C8 C16 O9 -35.3(3)
N1 C8 C16 C15 143.62(19)
C1 C2 C3 C4 -179.3(2)
C1 C2 C7 C6 179.7(2)
C2 C3 C4 C5 -0.5(4)
C3 C2 C7 C6 0.2(4)
C3 C4 C5 S1 -176.90(18)
C3 C4 C5 C6 0.5(3)
C4 C5 C6 C7 -0.2(4)
C5 S1 N1 C8 -66.98(18)
C5 C6 C7 C2 -0.2(4)
C7 C2 C3 C4 0.2(4)
C8 C9 C10 C11 -168.3(2)
C8 C9 C10 C15 15.3(2)
C8 C9 C17 C18 -157.87(18)
C8 C9 C17 C20 75.7(2)
C9 C8 C16 O9 -160.7(2)
C9 C8 C16 C15 18.2(2)
C9 C10 C11 C12 -175.2(2)
C9 C10 C15 C14 174.4(2)
C9 C10 C15 C16 -4.1(3)
C9 C17 C18 O3 136.24(19)
C9 C17 C18 O4 -42.6(3)
C9 C17 C20 O5 147.54(17)
C9 C17 C20 O6 -33.7(3)
C10 C9 C17 C18 82.3(2)
C10 C9 C17 C20 -44.1(3)
C10 C11 C12 O7 -178.1(2)
C10 C11 C12 C13 1.9(3)
C10 C15 C16 O9 169.7(2)
C10 C15 C16 C8 -9.1(3)
C11 C10 C15 C14 -2.4(3)
C11 C10 C15 C16 179.1(2)
C11 C12 C13 O8 176.9(2)
C11 C12 C13 C14 -3.6(3)
C12 C13 C14 C15 2.1(3)
C13 C14 C15 C10 0.8(3)
C13 C14 C15 C16 179.0(2)
C14 C15 C16 O9 -8.7(4)
C14 C15 C16 C8 172.4(2)
C15 C10 C11 C12 1.0(3)
C16 C8 C9 C10 -19.7(2)
C16 C8 C9 C17 -147.69(18)
C17 C9 C10 C11 -43.1(3)
C17 C9 C10 C15 140.4(2)
C18 C17 C20 O5 20.1(2)
C18 C17 C20 O6 -161.2(2)
C19 O3 C18 O4 -1.9(3)
C19 O3 C18 C17 179.26(18)
C20 C17 C18 O3 -96.8(2)
C20 C17 C18 O4 84.4(3)
C21 O5 C20 O6 -6.4(3)
C21 O5 C20 C17 172.29(17)
C22 O7 C12 C11 1.4(3)
C22 O7 C12 C13 -178.69(19)
C23 O8 C13 C12 -174.0(2)
C23 O8 C13 C14 6.5(3)
